data_2310384
loop_
_publ_author_name
'Forrester, J.D.'
'Zalkin, A.'
'Senko, M.E.'
'Templeton, D.H.'

_publ_section_title
;
 Crystal Structure of K H2 F3 and Geometry of the H2 F3(-) Ion
;
_journal_name_full 'Acta Crystallographica (1,1948-23,1967)'
_journal_page_first 58
_journal_page_last 62
_journal_volume 16
_journal_year 1963
_chemical_formula_sum 'F3 H2 K'
_chemical_name_systematic 'K H2 F3'
_space_group_IT_number 19
_symmetry_space_group_name_Hall 'P 2ac 2ab'
_symmetry_space_group_name_H-M 'P 21 21 21'
_cell_angle_alpha 90
_cell_angle_beta 90
_cell_angle_gamma 90
_cell_formula_units_Z 8
_cell_length_a 8.52
_cell_length_b 11.09
_cell_length_c 6.69
_cell_volume 632.117
_citation_journal_id_ASTM ACCRA9
_cod_data_source_file Forrester_ACCRA9_1963_942.cif
_cod_data_source_block H2F3K1
_cod_original_cell_volume 632.1168
_cod_original_formula_sum 'H2 F3 K1'
_cod_database_code 2310384

loop_
_symmetry_equiv_pos_as_xyz
x,y,z
-x+1/2,-y,z+1/2
x+1/2,-y+1/2,-z
-x,y+1/2,-z+1/2

loop_
_atom_site_label
_atom_site_type_symbol
_atom_site_fract_x
_atom_site_fract_y
_atom_site_fract_z
_atom_site_occupancy
_atom_site_U_iso_or_equiv
K1 K+1 0.2317 0.1789 0.0219 1 0.0
K2 K+1 0.1224 0.5974 0.0217 1 0.0
F3 F-1 0.1154 0.3625 0.2402 1 0.0
F6 F-1 0.4195 0.3929 0.9246 1 0.0
F4 F-1 0.0877 0.4681 0.6874 1 0.0
F2 F-1 0.1989 0.0629 0.4338 1 0.0
F1 F-1 0.3582 0.1737 0.6544 1 0.0
F5 F-1 0.5022 0.2229 0.2415 1 0.0
